data_7016449
loop_
_publ_author_name
'Dias, H. V. Rasika'
'Flores, Jaime A.'
'Pellei, Maura'
'Morresi, Barbara'
'Lobbia, Giancarlo Gioia'
'Singh, Shreeyukta'
'Kobayashi, Yoshihiro'
'Yousufuddin, Muhammed'
'Santini, Carlo'

_publ_section_title
;
 Silver(i) and copper(i) complexes supported by fully fluorinated
 1,3,5-triazapentadienyl ligands.
;
_journal_issue 34
_journal_name_full 'Dalton transactions (Cambridge, England : 2003)'
_journal_page_first 8569
_journal_page_last 8580
_journal_paper_doi 10.1039/c1dt10524h
_journal_volume 40
_journal_year 2011
_chemical_formula_sum 'C26 H18 Cu F16 N5'
_chemical_formula_weight 767.99
_chemical_name_common (N((CF3)C(C6F5)N)2)Cu(CNtBu)2
_chemical_name_systematic
;

?

;
_space_group_IT_number 15
_symmetry_cell_setting monoclinic
_symmetry_space_group_name_Hall '-C 2yc'
_symmetry_space_group_name_H-M 'C 1 2/c 1'
_atom_sites_solution_hydrogens geom
_atom_sites_solution_primary direct
_atom_sites_solution_secondary difmap
_audit_creation_method SHELXL-97
_cell_angle_alpha 90.00
_cell_angle_beta 115.546(1)
_cell_angle_gamma 90.00
_cell_formula_units_Z 8
_cell_length_a 20.3464(14)
_cell_length_b 16.8298(12)
_cell_length_c 19.7746(14)
_cell_measurement_reflns_used 5755
_cell_measurement_temperature 100(2)
_cell_measurement_theta_max 28.24
_cell_measurement_theta_min 2.26
_cell_volume 6109.4(7)
_computing_cell_refinement 'Bruker SAINT'
_computing_data_collection 'Bruker APEX2'
_computing_data_reduction 'Bruker SAINT'
_computing_molecular_graphics 'Bruker SHELXTL'
_computing_publication_material 'Bruker SHELXTL'
_computing_structure_refinement 'SHELXL-97 (Sheldrick, 2008)'
_computing_structure_solution 'SHELXS-97 (Sheldrick, 2008)'
_diffrn_ambient_temperature 100(2)
_diffrn_measured_fraction_theta_full 0.997
_diffrn_measured_fraction_theta_max 0.997
_diffrn_measurement_device_type 'Bruker APEX-II CCD'
_diffrn_measurement_method '\f and \w scans'
_diffrn_radiation_monochromator graphite
_diffrn_radiation_source 'fine-focus sealed tube'
_diffrn_radiation_type MoK\a
_diffrn_radiation_wavelength 0.71073
_diffrn_reflns_av_R_equivalents 0.0263
_diffrn_reflns_av_sigmaI/netI 0.0229
_diffrn_reflns_limit_h_max 25
_diffrn_reflns_limit_h_min -25
_diffrn_reflns_limit_k_max 20
_diffrn_reflns_limit_k_min -21
_diffrn_reflns_limit_l_max 24
_diffrn_reflns_limit_l_min -24
_diffrn_reflns_number 24961
_diffrn_reflns_theta_full 26.50
_diffrn_reflns_theta_max 26.50
_diffrn_reflns_theta_min 1.64
_exptl_absorpt_coefficient_mu 0.840
_exptl_absorpt_correction_T_max 0.8303
_exptl_absorpt_correction_T_min 0.7354
_exptl_absorpt_correction_type multi-scan
_exptl_absorpt_process_details SADABS
_exptl_crystal_colour yellow
_exptl_crystal_density_diffrn 1.670
_exptl_crystal_density_method 'not measured'
_exptl_crystal_description parallelpipe
_exptl_crystal_F_000 3056
_exptl_crystal_size_max 0.39
_exptl_crystal_size_mid 0.24
_exptl_crystal_size_min 0.23
_refine_diff_density_max 0.465
_refine_diff_density_min -0.247
_refine_diff_density_rms 0.063
_refine_ls_extinction_method none
_refine_ls_goodness_of_fit_ref 1.049
_refine_ls_hydrogen_treatment constr
_refine_ls_matrix_type full
_refine_ls_number_parameters 439
_refine_ls_number_reflns 6320
_refine_ls_number_restraints 0
_refine_ls_restrained_S_all 1.049
_refine_ls_R_factor_all 0.0367
_refine_ls_R_factor_gt 0.0320
_refine_ls_shift/su_max 0.002
_refine_ls_shift/su_mean 0.000
_refine_ls_structure_factor_coef Fsqd
_refine_ls_weighting_details 'calc w=1/[\s^2^(Fo^2^)+(0.0452P)^2^+6.7223P] where P=(Fo^2^+2Fc^2^)/3'
_refine_ls_weighting_scheme calc
_refine_ls_wR_factor_gt 0.0810
_refine_ls_wR_factor_ref 0.0845
_reflns_number_gt 5631
_reflns_number_total 6320
_reflns_threshold_expression >2sigma(I)
_cod_data_source_file c1dt10524h.txt
_cod_data_source_block dias635s
_cod_depositor_comments
;
The following automatic conversions were performed:

'_symmetry_cell_setting' value 'Monoclinic' changed to 'monoclinic'
according to /home/saulius/struct/CIF-dictionaries/cif_core.dic
dictionary named 'cif_core.dic' version 2.4.1 from 2010-06-29.

Automatic conversion script
Id: cif_fix_values 1715 2011-07-08 13:25:40Z adriana 
;
_cod_original_sg_symbol_H-M C2/c
_cod_database_code 7016449

loop_
_symmetry_equiv_pos_as_xyz
'x, y, z'
'-x, y, -z+1/2'
'x+1/2, y+1/2, z'
'-x+1/2, y+1/2, -z+1/2'
'-x, -y, -z'
'x, -y, z-1/2'
'-x+1/2, -y+1/2, -z'
'x+1/2, -y+1/2, z-1/2'

loop_
_atom_site_label
_atom_site_type_symbol
_atom_site_fract_x
_atom_site_fract_y
_atom_site_fract_z
_atom_site_U_iso_or_equiv
_atom_site_adp_type
_atom_site_occupancy
_atom_site_symmetry_multiplicity
_atom_site_calc_flag
_atom_site_refinement_flags
Cu Cu 0.208098(11) 0.688214(12) 0.217905(11) 0.01825(7) Uani 1 1 d .
N1 N 0.31821(8) 0.70241(8) 0.24904(8) 0.0190(3) Uani 1 1 d .
N2 N 0.36142(8) 0.69320(8) 0.38145(8) 0.0192(3) Uani 1 1 d .
N3 N 0.23356(8) 0.67066(8) 0.33014(8) 0.0180(3) Uani 1 1 d .
N4 N 0.12094(8) 0.84175(9) 0.16234(8) 0.0208(3) Uani 1 1 d .
N5 N 0.17057(8) 0.52645(9) 0.13978(8) 0.0237(3) Uani 1 1 d .
C1 C 0.36841(9) 0.70207(10) 0.31808(10) 0.0189(3) Uani 1 1 d .
C2 C 0.29848(9) 0.67639(9) 0.38460(9) 0.0175(3) Uani 1 1 d .
C3 C 0.44887(10) 0.71238(12) 0.33321(10) 0.0258(4) Uani 1 1 d .
C4 C 0.31369(9) 0.66278(11) 0.46708(10) 0.0228(4) Uani 1 1 d .
C5 C 0.33342(9) 0.70826(11) 0.18579(10) 0.0200(3) Uani 1 1 d .
C6 C 0.34610(10) 0.64112(11) 0.15211(10) 0.0239(4) Uani 1 1 d .
C7 C 0.35116(10) 0.64522(12) 0.08495(11) 0.0286(4) Uani 1 1 d .
C8 C 0.34323(10) 0.71714(13) 0.04914(10) 0.0290(4) Uani 1 1 d .
C9 C 0.33052(10) 0.78456(12) 0.08092(11) 0.0283(4) Uani 1 1 d .
C10 C 0.32545(10) 0.77978(11) 0.14830(10) 0.0238(4) Uani 1 1 d .
C11 C 0.17120(9) 0.64611(10) 0.33907(9) 0.0182(3) Uani 1 1 d .
C12 C 0.15380(9) 0.56615(10) 0.33835(10) 0.0210(3) Uani 1 1 d .
C13 C 0.08915(10) 0.54174(11) 0.33866(10) 0.0249(4) Uani 1 1 d .
C14 C 0.04035(9) 0.59778(12) 0.34031(10) 0.0244(4) Uani 1 1 d .
C15 C 0.05596(10) 0.67737(11) 0.34042(10) 0.0232(4) Uani 1 1 d .
C16 C 0.12005(10) 0.70106(10) 0.33902(9) 0.0201(3) Uani 1 1 d .
C17 C 0.18201(9) 0.58769(11) 0.16780(10) 0.0221(4) Uani 1 1 d .
C18 C 0.15956(11) 0.44793(11) 0.10497(10) 0.0270(4) Uani 1 1 d .
C19 C 0.22388(13) 0.39630(13) 0.15375(14) 0.0437(6) Uani 1 1 d .
H19A H 0.2692 0.4210 0.1581 0.066 Uiso 1 1 calc R
H19B H 0.2187 0.3436 0.1309 0.066 Uiso 1 1 calc R
H19C H 0.2252 0.3910 0.2037 0.066 Uiso 1 1 calc R
C20 C 0.08876(14) 0.41446(14) 0.10199(18) 0.0536(7) Uani 1 1 d .
H20A H 0.0927 0.4099 0.1530 0.080 Uiso 1 1 calc R
H20B H 0.0797 0.3619 0.0784 0.080 Uiso 1 1 calc R
H20C H 0.0484 0.4501 0.0726 0.080 Uiso 1 1 calc R
C21 C 0.15525(18) 0.45902(15) 0.02719(13) 0.0534(7) Uani 1 1 d .
H21A H 0.1161 0.4965 -0.0010 0.080 Uiso 1 1 calc R
H21B H 0.1452 0.4078 0.0011 0.080 Uiso 1 1 calc R
H21C H 0.2017 0.4799 0.0311 0.080 Uiso 1 1 calc R
C22 C 0.15429(9) 0.78432(10) 0.18300(10) 0.0202(3) Uani 1 1 d .
C23 C 0.07687(10) 0.91325(10) 0.13399(10) 0.0223(4) Uani 1 1 d .
C24 C 0.03753(12) 0.92890(12) 0.18317(13) 0.0336(5) Uani 1 1 d .
H24A H 0.0049 0.8844 0.1788 0.050 Uiso 1 1 calc R
H24B H 0.0090 0.9780 0.1668 0.050 Uiso 1 1 calc R
H24C H 0.0734 0.9344 0.2355 0.050 Uiso 1 1 calc R
C25 C 0.02329(11) 0.89668(12) 0.05293(11) 0.0308(4) Uani 1 1 d .
H25A H 0.0502 0.8885 0.0226 0.046 Uiso 1 1 calc R
H25B H -0.0097 0.9420 0.0331 0.046 Uiso 1 1 calc R
H25C H -0.0050 0.8489 0.0509 0.046 Uiso 1 1 calc R
C26 C 0.12835(11) 0.98133(11) 0.13904(12) 0.0297(4) Uani 1 1 d .
H26A H 0.1630 0.9894 0.1915 0.045 Uiso 1 1 calc R
H26B H 0.1001 1.0301 0.1195 0.045 Uiso 1 1 calc R
H26C H 0.1550 0.9683 0.1094 0.045 Uiso 1 1 calc R
F1 F 0.49279(6) 0.72401(8) 0.40529(6) 0.0360(3) Uani 1 1 d .
F2 F 0.47273(6) 0.64823(8) 0.31063(8) 0.0412(3) Uani 1 1 d .
F3 F 0.45866(6) 0.77446(8) 0.29642(6) 0.0348(3) Uani 1 1 d .
F4 F 0.36220(6) 0.71455(8) 0.51224(6) 0.0350(3) Uani 1 1 d .
F5 F 0.34096(8) 0.59043(7) 0.48958(7) 0.0422(3) Uani 1 1 d .
F6 F 0.25495(6) 0.66998(8) 0.48032(6) 0.0359(3) Uani 1 1 d .
F7 F 0.35294(7) 0.56999(6) 0.18513(7) 0.0331(3) Uani 1 1 d .
F8 F 0.36376(7) 0.57916(8) 0.05436(7) 0.0430(3) Uani 1 1 d .
F9 F 0.34762(7) 0.72142(9) -0.01660(6) 0.0413(3) Uani 1 1 d .
F10 F 0.32204(7) 0.85475(7) 0.04582(7) 0.0389(3) Uani 1 1 d .
F11 F 0.31188(6) 0.84588(6) 0.17773(6) 0.0319(3) Uani 1 1 d .
F12 F 0.20101(6) 0.51144(6) 0.33723(7) 0.0312(3) Uani 1 1 d .
F13 F 0.07365(6) 0.46429(7) 0.33765(7) 0.0362(3) Uani 1 1 d .
F14 F -0.02212(6) 0.57428(7) 0.34166(7) 0.0348(3) Uani 1 1 d .
F15 F 0.00763(6) 0.73150(7) 0.34093(7) 0.0328(3) Uani 1 1 d .
F16 F 0.13371(6) 0.77881(6) 0.33843(6) 0.0263(2) Uani 1 1 d .

loop_
_atom_site_aniso_label
_atom_site_aniso_U_11
_atom_site_aniso_U_22
_atom_site_aniso_U_33
_atom_site_aniso_U_23
_atom_site_aniso_U_13
_atom_site_aniso_U_12
Cu 0.01712(12) 0.01930(12) 0.01904(12) -0.00021(8) 0.00846(9) 0.00006(7)
N1 0.0180(7) 0.0203(7) 0.0216(7) 0.0009(6) 0.0112(6) 0.0007(5)
N2 0.0187(7) 0.0191(7) 0.0207(7) 0.0002(5) 0.0094(6) 0.0003(5)
N3 0.0177(7) 0.0190(7) 0.0186(7) 0.0007(5) 0.0092(6) 0.0002(5)
N4 0.0209(7) 0.0218(8) 0.0208(7) -0.0006(6) 0.0099(6) -0.0026(6)
N5 0.0248(8) 0.0245(8) 0.0223(7) -0.0004(6) 0.0107(6) 0.0009(6)
C1 0.0173(8) 0.0162(8) 0.0252(9) -0.0009(7) 0.0109(7) -0.0001(6)
C2 0.0206(8) 0.0149(7) 0.0190(8) -0.0003(6) 0.0103(7) 0.0017(6)
C3 0.0196(9) 0.0351(10) 0.0243(9) 0.0019(8) 0.0110(8) -0.0004(7)
C4 0.0193(8) 0.0295(9) 0.0201(8) -0.0011(7) 0.0090(7) -0.0007(7)
C5 0.0143(8) 0.0266(9) 0.0197(8) 0.0009(7) 0.0078(7) -0.0014(6)
C6 0.0225(9) 0.0254(9) 0.0273(9) 0.0021(7) 0.0140(8) 0.0018(7)
C7 0.0238(9) 0.0386(11) 0.0264(9) -0.0066(8) 0.0135(8) 0.0004(8)
C8 0.0195(9) 0.0513(12) 0.0176(8) 0.0005(8) 0.0093(7) -0.0031(8)
C9 0.0219(9) 0.0358(10) 0.0244(9) 0.0074(8) 0.0073(8) -0.0055(8)
C10 0.0200(9) 0.0258(9) 0.0261(9) 0.0011(7) 0.0105(7) -0.0016(7)
C11 0.0166(8) 0.0224(8) 0.0163(8) 0.0018(6) 0.0075(6) 0.0002(6)
C12 0.0191(8) 0.0223(9) 0.0225(8) 0.0023(7) 0.0097(7) 0.0028(6)
C13 0.0240(9) 0.0236(9) 0.0251(9) 0.0038(7) 0.0086(8) -0.0035(7)
C14 0.0147(8) 0.0373(10) 0.0219(9) 0.0030(7) 0.0087(7) -0.0032(7)
C15 0.0189(8) 0.0319(10) 0.0200(8) 0.0010(7) 0.0093(7) 0.0060(7)
C16 0.0226(9) 0.0213(8) 0.0172(8) 0.0009(6) 0.0095(7) 0.0007(7)
C17 0.0206(9) 0.0243(9) 0.0222(8) -0.0004(7) 0.0101(7) -0.0003(7)
C18 0.0320(10) 0.0199(9) 0.0246(9) -0.0047(7) 0.0079(8) 0.0009(7)
C19 0.0426(13) 0.0244(10) 0.0476(13) -0.0019(9) 0.0038(11) 0.0072(9)
C20 0.0440(14) 0.0326(12) 0.086(2) -0.0191(13) 0.0301(14) -0.0110(10)
C21 0.091(2) 0.0386(13) 0.0312(12) -0.0049(10) 0.0265(13) 0.0117(13)
C22 0.0191(8) 0.0223(9) 0.0197(8) -0.0011(7) 0.0089(7) -0.0023(7)
C23 0.0223(9) 0.0193(8) 0.0271(9) 0.0040(7) 0.0124(7) 0.0027(7)
C24 0.0417(12) 0.0245(10) 0.0472(12) 0.0020(9) 0.0312(10) 0.0045(8)
C25 0.0253(10) 0.0304(10) 0.0307(10) 0.0056(8) 0.0064(8) 0.0004(8)
C26 0.0301(10) 0.0219(9) 0.0374(11) 0.0036(8) 0.0148(9) -0.0033(7)
F1 0.0172(5) 0.0647(8) 0.0238(6) 0.0031(5) 0.0066(5) -0.0039(5)
F2 0.0243(6) 0.0485(8) 0.0554(8) -0.0069(6) 0.0215(6) 0.0066(5)
F3 0.0249(6) 0.0492(7) 0.0307(6) 0.0068(5) 0.0122(5) -0.0117(5)
F4 0.0284(6) 0.0540(8) 0.0222(6) -0.0119(5) 0.0107(5) -0.0122(5)
F5 0.0632(9) 0.0355(7) 0.0308(6) 0.0134(5) 0.0230(6) 0.0136(6)
F6 0.0213(5) 0.0692(8) 0.0203(5) -0.0035(5) 0.0119(5) -0.0022(5)
F7 0.0437(7) 0.0242(6) 0.0387(6) 0.0032(5) 0.0246(6) 0.0071(5)
F8 0.0508(8) 0.0478(8) 0.0394(7) -0.0115(6) 0.0278(6) 0.0064(6)
F9 0.0351(7) 0.0722(9) 0.0209(6) 0.0017(6) 0.0161(5) -0.0025(6)
F10 0.0429(7) 0.0409(7) 0.0315(6) 0.0150(5) 0.0147(5) -0.0055(6)
F11 0.0428(7) 0.0209(5) 0.0353(6) 0.0017(5) 0.0201(5) -0.0007(5)
F12 0.0275(6) 0.0196(5) 0.0507(7) 0.0033(5) 0.0209(5) 0.0041(4)
F13 0.0328(6) 0.0256(6) 0.0520(7) 0.0052(5) 0.0199(6) -0.0077(5)
F14 0.0198(5) 0.0502(7) 0.0384(7) 0.0029(5) 0.0164(5) -0.0062(5)
F15 0.0238(6) 0.0388(7) 0.0399(6) -0.0002(5) 0.0174(5) 0.0100(5)
F16 0.0310(6) 0.0199(5) 0.0330(6) -0.0002(4) 0.0185(5) 0.0024(4)

loop_
_atom_type_symbol
_atom_type_description
_atom_type_scat_dispersion_real
_atom_type_scat_dispersion_imag
_atom_type_scat_source
C C 0.0033 0.0016 'International Tables Vol C Tables 4.2.6.8 and 6.1.1.4'
H H 0.0000 0.0000 'International Tables Vol C Tables 4.2.6.8 and 6.1.1.4'
N N 0.0061 0.0033 'International Tables Vol C Tables 4.2.6.8 and 6.1.1.4'
F F 0.0171 0.0103 'International Tables Vol C Tables 4.2.6.8 and 6.1.1.4'
Cu Cu 0.3201 1.2651 'International Tables Vol C Tables 4.2.6.8 and 6.1.1.4'

loop_
_geom_angle_atom_site_label_1
_geom_angle_atom_site_label_2
_geom_angle_atom_site_label_3
_geom_angle
C22 Cu C17 125.01(7)
C22 Cu N1 112.91(6)
C17 Cu N1 106.22(6)
C22 Cu N3 110.36(6)
C17 Cu N3 108.28(7)
N1 Cu N3 87.66(6)
C1 N1 C5 123.62(15)
C1 N1 Cu 124.76(12)
C5 N1 Cu 111.54(11)
C1 N2 C2 124.12(15)
C2 N3 C11 124.33(14)
C2 N3 Cu 124.95(11)
C11 N3 Cu 110.59(10)
C22 N4 C23 178.13(18)
C17 N5 C18 177.37(18)
N1 C1 N2 129.26(16)
N1 C1 C3 119.27(15)
N2 C1 C3 111.47(15)
N3 C2 N2 128.92(16)
N3 C2 C4 122.34(15)
N2 C2 C4 108.74(14)
F1 C3 F3 106.22(15)
F1 C3 F2 107.68(15)
F3 C3 F2 106.79(15)
F1 C3 C1 113.01(15)
F3 C3 C1 112.17(15)
F2 C3 C1 110.63(15)
F4 C4 F5 107.02(15)
F4 C4 F6 106.06(14)
F5 C4 F6 107.25(15)
F4 C4 C2 111.44(14)
F5 C4 C2 110.73(14)
F6 C4 C2 113.96(14)
C10 C5 C6 116.91(16)
C10 C5 N1 120.88(16)
C6 C5 N1 121.52(16)
F7 C6 C7 118.60(16)
F7 C6 C5 119.57(16)
C7 C6 C5 121.83(17)
F8 C7 C8 119.96(17)
F8 C7 C6 120.09(18)
C8 C7 C6 119.95(18)
F9 C8 C9 120.17(19)
F9 C8 C7 120.21(19)
C9 C8 C7 119.62(17)
F10 C9 C8 119.83(17)
F10 C9 C10 120.19(18)
C8 C9 C10 119.98(18)
F11 C10 C9 119.07(17)
F11 C10 C5 119.20(16)
C9 C10 C5 121.72(17)
C12 C11 C16 117.15(15)
C12 C11 N3 121.27(15)
C16 C11 N3 121.05(15)
F12 C12 C13 119.18(16)
F12 C12 C11 119.02(15)
C13 C12 C11 121.80(16)
F13 C13 C14 119.89(16)
F13 C13 C12 120.55(17)
C14 C13 C12 119.56(16)
F14 C14 C15 120.44(17)
F14 C14 C13 119.75(17)
C15 C14 C13 119.81(16)
F15 C15 C16 120.47(17)
F15 C15 C14 119.37(16)
C16 C15 C14 120.16(16)
F16 C16 C15 119.05(16)
F16 C16 C11 119.44(15)
C15 C16 C11 121.50(16)
N5 C17 Cu 176.06(16)
N5 C18 C21 107.28(16)
N5 C18 C19 107.63(16)
C21 C18 C19 111.84(19)
N5 C18 C20 107.62(16)
C21 C18 C20 111.5(2)
C19 C18 C20 110.74(19)
C18 C19 H19A 109.5
C18 C19 H19B 109.5
H19A C19 H19B 109.5
C18 C19 H19C 109.5
H19A C19 H19C 109.5
H19B C19 H19C 109.5
C18 C20 H20A 109.5
C18 C20 H20B 109.5
H20A C20 H20B 109.5
C18 C20 H20C 109.5
H20A C20 H20C 109.5
H20B C20 H20C 109.5
C18 C21 H21A 109.5
C18 C21 H21B 109.5
H21A C21 H21B 109.5
C18 C21 H21C 109.5
H21A C21 H21C 109.5
H21B C21 H21C 109.5
N4 C22 Cu 178.78(16)
N4 C23 C24 107.55(15)
N4 C23 C25 107.15(15)
C24 C23 C25 111.57(16)
N4 C23 C26 107.64(14)
C24 C23 C26 111.26(16)
C25 C23 C26 111.42(15)
C23 C24 H24A 109.5
C23 C24 H24B 109.5
H24A C24 H24B 109.5
C23 C24 H24C 109.5
H24A C24 H24C 109.5
H24B C24 H24C 109.5
C23 C25 H25A 109.5
C23 C25 H25B 109.5
H25A C25 H25B 109.5
C23 C25 H25C 109.5
H25A C25 H25C 109.5
H25B C25 H25C 109.5
C23 C26 H26A 109.5
C23 C26 H26B 109.5
H26A C26 H26B 109.5
C23 C26 H26C 109.5
H26A C26 H26C 109.5
H26B C26 H26C 109.5

loop_
_geom_bond_atom_site_label_1
_geom_bond_atom_site_label_2
_geom_bond_distance
Cu C22 1.9078(18)
Cu C17 1.9162(18)
Cu N1 2.0653(14)
Cu N3 2.0712(14)
N1 C1 1.306(2)
N1 C5 1.416(2)
N2 C1 1.329(2)
N2 C2 1.339(2)
N3 C2 1.299(2)
N3 C11 1.416(2)
N4 C22 1.150(2)
N4 C23 1.460(2)
N5 C17 1.146(2)
N5 C18 1.462(2)
C1 C3 1.542(2)
C2 C4 1.540(2)
C3 F1 1.330(2)
C3 F3 1.336(2)
C3 F2 1.337(2)
C4 F4 1.331(2)
C4 F5 1.333(2)
C4 F6 1.335(2)
C5 C10 1.386(3)
C5 C6 1.391(3)
C6 F7 1.342(2)
C6 C7 1.377(3)
C7 F8 1.342(2)
C7 C8 1.376(3)
C8 F9 1.343(2)
C8 C9 1.374(3)
C9 F10 1.343(2)
C9 C10 1.383(3)
C10 F11 1.338(2)
C11 C12 1.390(2)
C11 C16 1.392(2)
C12 F12 1.338(2)
C12 C13 1.381(2)
C13 F13 1.339(2)
C13 C14 1.380(3)
C14 F14 1.342(2)
C14 C15 1.377(3)
C15 F15 1.344(2)
C15 C16 1.375(3)
C16 F16 1.339(2)
C18 C21 1.514(3)
C18 C19 1.520(3)
C18 C20 1.524(3)
C19 H19A 0.9800
C19 H19B 0.9800
C19 H19C 0.9800
C20 H20A 0.9800
C20 H20B 0.9800
C20 H20C 0.9800
C21 H21A 0.9800
C21 H21B 0.9800
C21 H21C 0.9800
C23 C24 1.526(3)
C23 C25 1.526(3)
C23 C26 1.526(2)
C24 H24A 0.9800
C24 H24B 0.9800
C24 H24C 0.9800
C25 H25A 0.9800
C25 H25B 0.9800
C25 H25C 0.9800
C26 H26A 0.9800
C26 H26B 0.9800
C26 H26C 0.9800
